data_2209675
loop_
_publ_author_name
'Lough, Alan J.'
'Villeneuve, Karine'
'Tam, William'

_publ_section_title
;
 Absolute configuration of the <i>p</i>-nitrobenzoate ester of the
 cycloadduct of (<i>S</i>)-4-hydroxy-2-pentynoate and acetic acid
 8-acetoxy-1,4-dihydro-1,4-methanonapththalen-5-yl ester
;
_journal_coeditor_code TK2050
_journal_issue 7
_journal_name_full 'Acta Crystallographica Section E'
_journal_page_first o2846
_journal_page_last o2847
_journal_paper_doi 10.1107/S1600536806022021
_journal_volume 62
_journal_year 2006
_chemical_formula_iupac 'C29 H27 N O10'
_chemical_formula_moiety 'C29 H27 N O10'
_chemical_formula_sum 'C29 H27 N O10'
_chemical_formula_weight 549.52
_chemical_name_systematic
;
ethyl 3,6-diacetoxy-11-[1-(4-
nitrobenzoyloxy)ethyl]tetracyclo[6.4.1.0^2,7^.0^9,12^]trideca-2,4,6,10-
tetraene-10-carboxylate
;
_space_group_IT_number 4
_symmetry_cell_setting monoclinic
_symmetry_space_group_name_Hall 'P 2yb'
_symmetry_space_group_name_H-M 'P 1 21 1'
_atom_sites_solution_hydrogens geom
_atom_sites_solution_primary direct
_atom_sites_solution_secondary difmap
_cell_angle_alpha 90
_cell_angle_beta 114.709(2)
_cell_angle_gamma 90
_cell_formula_units_Z 2
_cell_length_a 13.5862(6)
_cell_length_b 7.3020(3)
_cell_length_c 14.3462(7)
_cell_measurement_reflns_used 8306
_cell_measurement_temperature 150.0(10)
_cell_measurement_theta_max 27.5
_cell_measurement_theta_min 2.7
_cell_volume 1292.93(10)
_computing_cell_refinement 'DENZO-SMN (Otwinowski & Minor, 1997)'
_computing_data_collection 'COLLECT (Nonius, 2002)'
_computing_data_reduction DENZO-SMN
_computing_molecular_graphics 'PLATON (Spek, 2003)'
_computing_publication_material SHELXTL/PC
_computing_structure_refinement 'SHELXTL/PC (Sheldrick, 2001)'
_computing_structure_solution 'SIR-92 (Altomare <i>et al.</i>,  1994)'
_diffrn_ambient_temperature 150(2)
_diffrn_detector_area_resol_mean 9
_diffrn_measured_fraction_theta_full 0.989
_diffrn_measured_fraction_theta_max 0.989
_diffrn_measurement_device_type 'Bruker--Nonius KappaCCD'
_diffrn_measurement_method '\f and \w scans with \k offsets'
_diffrn_radiation_monochromator graphite
_diffrn_radiation_source 'fine-focus sealed tube'
_diffrn_radiation_type MoK\a
_diffrn_radiation_wavelength 0.71073
_diffrn_reflns_av_R_equivalents 0.055
_diffrn_reflns_av_sigmaI/netI 0.072
_diffrn_reflns_limit_h_max 16
_diffrn_reflns_limit_h_min -17
_diffrn_reflns_limit_k_max 8
_diffrn_reflns_limit_k_min -9
_diffrn_reflns_limit_l_max 18
_diffrn_reflns_limit_l_min -16
_diffrn_reflns_number 8306
_diffrn_reflns_theta_full 27.5
_diffrn_reflns_theta_max 27.5
_diffrn_reflns_theta_min 2.7
_diffrn_standards_number 0
_exptl_absorpt_coefficient_mu 0.107
_exptl_absorpt_correction_T_max 0.962
_exptl_absorpt_correction_T_min 0.869
_exptl_absorpt_correction_type multi-scan
_exptl_absorpt_process_details '(SORTAV; Blessing, 1995)'
_exptl_crystal_colour colourless
_exptl_crystal_density_diffrn 1.412
_exptl_crystal_density_method 'not measured'
_exptl_crystal_description block
_exptl_crystal_F_000 576
_exptl_crystal_size_max 0.40
_exptl_crystal_size_mid 0.40
_exptl_crystal_size_min 0.34
_refine_diff_density_max 0.30
_refine_diff_density_min -0.26
_refine_ls_extinction_coef 0.037(5)
_refine_ls_extinction_expression Fc^*^=kFc[1+0.001xFc^2^\l^3^/sin(2\q)]^-1/4^
_refine_ls_extinction_method SHELXTL/PC
_refine_ls_goodness_of_fit_ref 1.03
_refine_ls_hydrogen_treatment constr
_refine_ls_matrix_type full
_refine_ls_number_parameters 366
_refine_ls_number_reflns 3175
_refine_ls_number_restraints 1
_refine_ls_restrained_S_all 1.03
_refine_ls_R_factor_all 0.083
_refine_ls_R_factor_gt 0.045
_refine_ls_shift/su_max 0.001
_refine_ls_shift/su_mean 0.000
_refine_ls_structure_factor_coef Fsqd
_refine_ls_weighting_details 'calc w=1/[\s^2^(Fo^2^)+(0.0697P)^2^+0.0871P] where P=(Fo^2^+2Fc^2^)/3'
_refine_ls_weighting_scheme calc
_refine_ls_wR_factor_gt 0.099
_refine_ls_wR_factor_ref 0.125
_reflns_number_gt 2230
_reflns_number_total 3175
_reflns_threshold_expression I>2\s(I)
_cod_data_source_file tk2050.cif
_cod_data_source_block V
_cod_depositor_comments
;
The following automatic conversions were performed:
'_symmetry_cell_setting' value 'Monoclinic' changed to 'monoclinic'
according to '/home/saulius/struct/CIF-dictionaries/cif_core.dic'
dictionary named 'cif_core.dic' version 2.4.1 from 2010-06-29.

Automatic conversion script
Id: cif_fix_enum 1527 2010-12-29 10:47:43Z saulius 

The following automatic conversions were performed:

'_symmetry_cell_setting' value 'Monoclinic' changed to 'monoclinic'
according to /home/saulius/struct/CIF-dictionaries/cif_core.dic
dictionary named 'cif_core.dic' version 2.4.1 from 2010-06-29.

Automatic conversion script
Id: cif_fix_values 1715 2011-07-08 13:25:40Z adriana 
;
_cod_original_sg_symbol_H-M 'P 21'
_cod_database_code 2209675
_cod_database_fobs_code 2209675

loop_
_symmetry_equiv_pos_as_xyz
'x, y, z'
'-x, y+1/2, -z'

loop_
_atom_site_type_symbol
_atom_site_label
_atom_site_fract_x
_atom_site_fract_y
_atom_site_fract_z
_atom_site_U_iso_or_equiv
_atom_site_adp_type
_atom_site_calc_flag
_atom_site_refinement_flags
_atom_site_occupancy
O O1 0.31033(18) 0.2413(3) 0.68162(17) 0.0279(6) Uani d . 1
O O2 0.2145(2) 0.4931(4) 0.6048(2) 0.0396(7) Uani d . 1
O O3 -0.0721(3) -0.0817(5) 0.1946(2) 0.0629(9) Uani d . 1
O O4 -0.0254(3) -0.3131(5) 0.2987(3) 0.0765(12) Uani d . 1
O O5 0.6042(2) 0.4978(3) 0.98251(18) 0.0320(6) Uani d . 1
O O6 0.74865(19) 0.3146(4) 1.01677(18) 0.0321(6) Uani d . 1
O O7 0.44345(19) -0.3154(3) 0.54348(18) 0.0298(6) Uani d . 1
O O8 0.4074(2) -0.6158(4) 0.54355(19) 0.0367(6) Uani d . 1
O O9 0.83179(19) -0.3521(3) 0.89647(18) 0.0306(6) Uani d . 1
O O10 0.9068(2) -0.1343(4) 0.8371(2) 0.0501(8) Uani d . 1
N N1 -0.0239(3) -0.1495(5) 0.2802(3) 0.0467(9) Uani d . 1
C C1 0.4953(3) 0.2498(5) 0.7910(2) 0.0253(7) Uani d . 1
C C2 0.5227(3) 0.0931(5) 0.7357(2) 0.0243(7) Uani d . 1
H H2A 0.5236 0.1256 0.6684 0.029 Uiso calc R 1
C C3 0.4779(3) -0.1004(5) 0.7412(3) 0.0261(8) Uani d . 1
H H3A 0.3983 -0.1183 0.7001 0.031 Uiso calc R 1
C C4 0.5511(3) -0.2301(5) 0.7181(3) 0.0258(8) Uani d . 1
C C5 0.5401(3) -0.3316(5) 0.6334(3) 0.0266(8) Uani d . 1
C C6 0.6255(3) -0.4393(5) 0.6345(3) 0.0322(8) Uani d . 1
H H6A 0.6173 -0.5087 0.5757 0.039 Uiso calc R 1
C C7 0.7221(3) -0.4445(5) 0.7218(3) 0.0317(8) Uani d . 1
H H7A 0.7798 -0.5201 0.7236 0.038 Uiso calc R 1
C C8 0.7348(3) -0.3391(5) 0.8070(3) 0.0274(8) Uani d . 1
C C9 0.6516(3) -0.2319(5) 0.8055(3) 0.0269(8) Uani d . 1
C C10 0.6402(3) -0.0975(5) 0.8809(3) 0.0273(8) Uani d . 1
H H10A 0.6933 -0.1113 0.9541 0.033 Uiso calc R 1
C C11 0.6379(3) 0.0918(5) 0.8312(2) 0.0255(7) Uani d . 1
H H11A 0.7011 0.1187 0.8149 0.031 Uiso calc R 1
C C12 0.5949(3) 0.2542(5) 0.8694(2) 0.0239(7) Uani d . 1
C C13 0.5200(3) -0.1300(5) 0.8582(2) 0.0269(7) Uani d . 1
H H13A 0.4915 -0.0382 0.8915 0.032 Uiso calc R 1
H H13B 0.5061 -0.2553 0.8762 0.032 Uiso calc R 1
C C14 0.3906(3) 0.3511(5) 0.7633(3) 0.0268(8) Uani d . 1
H H14A 0.3959 0.4751 0.7362 0.032 Uiso calc R 1
C C15 0.3560(3) 0.3702(5) 0.8505(3) 0.0325(8) Uani d . 1
H H15A 0.2830 0.4227 0.8243 0.049 Uiso calc R 1
H H15B 0.4068 0.4508 0.9033 0.049 Uiso calc R 1
H H15C 0.3559 0.2493 0.8802 0.049 Uiso calc R 1
C C16 0.2296(3) 0.3293(5) 0.6068(3) 0.0292(8) Uani d . 1
C C17 0.1615(3) 0.2002(5) 0.5240(3) 0.0287(8) Uani d . 1
C C18 0.0930(3) 0.2742(6) 0.4296(3) 0.0348(9) Uani d . 1
H H18A 0.0871 0.4032 0.4205 0.042 Uiso calc R 1
C C19 0.0336(3) 0.1582(6) 0.3491(3) 0.0366(9) Uani d . 1
H H19A -0.0103 0.2061 0.2831 0.044 Uiso calc R 1
C C20 0.0394(3) -0.0271(6) 0.3666(3) 0.0341(9) Uani d . 1
C C21 0.1029(3) -0.1033(6) 0.4602(3) 0.0336(8) Uani d . 1
H H21A 0.1034 -0.2318 0.4707 0.040 Uiso calc R 1
C C22 0.1658(3) 0.0123(5) 0.5383(3) 0.0331(9) Uani d . 1
H H22A 0.2128 -0.0375 0.6028 0.040 Uiso calc R 1
C C23 0.6464(3) 0.3683(5) 0.9604(3) 0.0269(8) Uani d . 1
C C24 0.8090(3) 0.4245(6) 1.1080(2) 0.0322(9) Uani d . 1
H H24A 0.7927 0.5558 1.0915 0.039 Uiso calc R 1
H H24B 0.8877 0.4062 1.1294 0.039 Uiso calc R 1
C C25 0.7800(3) 0.3725(6) 1.1948(3) 0.0371(9) Uani d . 1
H H25A 0.8258 0.4407 1.2566 0.056 Uiso calc R 1
H H25B 0.7915 0.2408 1.2081 0.056 Uiso calc R 1
H H25C 0.7038 0.4020 1.1762 0.056 Uiso calc R 1
C C26 0.3851(3) -0.4705(5) 0.5018(3) 0.0267(8) Uani d . 1
C C27 0.2925(3) -0.4297(6) 0.4017(3) 0.0337(9) Uani d . 1
H H27A 0.2637 -0.5444 0.3649 0.051 Uiso calc R 1
H H27B 0.3174 -0.3515 0.3604 0.051 Uiso calc R 1
H H27C 0.2354 -0.3663 0.4140 0.051 Uiso calc R 1
C C28 0.9143(3) -0.2401(5) 0.9038(3) 0.0319(8) Uani d . 1
C C29 1.0117(3) -0.2690(6) 1.0014(3) 0.0444(10) Uani d . 1
H H29A 1.0516 -0.1536 1.0231 0.067 Uiso calc R 1
H H29B 1.0584 -0.3616 0.9911 0.067 Uiso calc R 1
H H29C 0.9892 -0.3110 1.0545 0.067 Uiso calc R 1

loop_
_atom_site_aniso_label
_atom_site_aniso_U_11
_atom_site_aniso_U_22
_atom_site_aniso_U_33
_atom_site_aniso_U_12
_atom_site_aniso_U_13
_atom_site_aniso_U_23
O1 0.0259(13) 0.0254(13) 0.0262(12) 0.0000(11) 0.0049(10) -0.0001(11)
O2 0.0393(16) 0.0283(14) 0.0405(15) 0.0061(12) 0.0063(13) -0.0003(13)
O3 0.061(2) 0.074(2) 0.0334(16) -0.0017(19) -0.0001(15) -0.0067(18)
O4 0.092(3) 0.048(2) 0.058(2) -0.023(2) 0.000(2) -0.0122(19)
O5 0.0372(14) 0.0251(13) 0.0290(13) 0.0035(11) 0.0092(11) -0.0032(11)
O6 0.0268(14) 0.0358(15) 0.0284(13) 0.0004(11) 0.0062(11) -0.0086(11)
O7 0.0326(14) 0.0238(12) 0.0266(13) -0.0003(11) 0.0059(11) -0.0018(11)
O8 0.0421(15) 0.0277(14) 0.0370(14) -0.0029(12) 0.0132(12) 0.0006(13)
O9 0.0252(13) 0.0297(13) 0.0325(13) 0.0006(11) 0.0077(11) 0.0027(12)
O10 0.0481(18) 0.0531(19) 0.0386(15) -0.0156(15) 0.0079(13) 0.0061(16)
N1 0.037(2) 0.055(3) 0.041(2) -0.0058(18) 0.0086(17) -0.0063(19)
C1 0.0296(19) 0.0230(16) 0.0224(16) 0.0002(15) 0.0099(15) 0.0013(16)
C2 0.0251(17) 0.0254(17) 0.0204(15) 0.0018(14) 0.0076(14) 0.0017(15)
C3 0.0236(17) 0.0251(18) 0.0278(17) 0.0028(15) 0.0090(14) 0.0002(16)
C4 0.0246(18) 0.0231(17) 0.0306(18) 0.0014(15) 0.0124(15) 0.0034(16)
C5 0.0255(18) 0.0251(18) 0.0264(17) -0.0038(15) 0.0081(15) -0.0004(16)
C6 0.039(2) 0.0276(19) 0.0314(18) 0.0027(17) 0.0158(17) -0.0029(18)
C7 0.031(2) 0.0271(19) 0.039(2) 0.0043(16) 0.0158(17) -0.0007(18)
C8 0.0234(18) 0.0263(18) 0.0293(18) 0.0022(15) 0.0080(15) 0.0020(16)
C9 0.0269(18) 0.0252(17) 0.0258(17) -0.0016(15) 0.0081(15) -0.0002(16)
C10 0.0289(18) 0.0261(18) 0.0231(16) 0.0020(15) 0.0072(14) -0.0028(16)
C11 0.0243(18) 0.0275(18) 0.0245(17) 0.0014(15) 0.0100(14) 0.0003(16)
C12 0.0276(18) 0.0185(16) 0.0263(17) -0.0003(15) 0.0121(15) 0.0001(16)
C13 0.0294(18) 0.0231(17) 0.0258(17) 0.0019(15) 0.0093(15) 0.0029(15)
C14 0.0264(18) 0.0247(18) 0.0261(16) -0.0025(14) 0.0078(15) -0.0013(15)
C15 0.0314(19) 0.035(2) 0.0320(18) 0.0032(17) 0.0139(16) 0.0002(18)
C16 0.0257(19) 0.032(2) 0.0282(18) 0.0037(15) 0.0094(16) 0.0046(17)
C17 0.0257(18) 0.0300(19) 0.0280(18) 0.0017(15) 0.0088(15) 0.0023(16)
C18 0.028(2) 0.034(2) 0.035(2) 0.0047(17) 0.0056(17) 0.0055(19)
C19 0.028(2) 0.042(2) 0.030(2) -0.0012(18) 0.0025(17) 0.0020(19)
C20 0.0260(19) 0.041(2) 0.0315(19) -0.0053(17) 0.0084(16) -0.0069(18)
C21 0.035(2) 0.0291(19) 0.037(2) -0.0012(17) 0.0152(17) 0.0000(18)
C22 0.033(2) 0.035(2) 0.0267(18) -0.0013(17) 0.0085(16) 0.0026(17)
C23 0.0302(19) 0.0227(17) 0.0286(17) 0.0008(16) 0.0131(15) 0.0010(16)
C24 0.0257(18) 0.041(2) 0.0248(17) -0.0060(16) 0.0050(15) -0.0113(17)
C25 0.031(2) 0.045(2) 0.0286(18) -0.0022(19) 0.0068(16) -0.0045(19)
C26 0.0322(19) 0.0230(18) 0.0288(18) -0.0025(15) 0.0165(16) -0.0029(16)
C27 0.033(2) 0.038(2) 0.0269(18) -0.0052(17) 0.0089(16) -0.0037(18)
C28 0.032(2) 0.0273(18) 0.0339(19) -0.0006(17) 0.0113(16) 0.0018(18)
C29 0.034(2) 0.040(2) 0.047(2) -0.0071(19) 0.0053(18) 0.005(2)

loop_
_atom_type_symbol
_atom_type_description
_atom_type_scat_dispersion_real
_atom_type_scat_dispersion_imag
_atom_type_scat_source
C C 0.0033 0.0016 'International Tables Vol C Tables 4.2.6.8 and 6.1.1.4'
H H 0.0000 0.0000 'International Tables Vol C Tables 4.2.6.8 and 6.1.1.4'
O O 0.0106 0.0060 'International Tables Vol C Tables 4.2.6.8 and 6.1.1.4'
N N 0.0061 0.0033 'International Tables Vol C Tables 4.2.6.8 and 6.1.1.4'

loop_
_geom_angle_atom_site_label_1
_geom_angle_atom_site_label_2
_geom_angle_atom_site_label_3
_geom_angle
C16 O1 C14 117.9(3)
C23 O6 C24 115.6(3)
C26 O7 C5 118.6(3)
C28 O9 C8 117.3(3)
O4 N1 O3 123.9(4)
O4 N1 C20 117.7(4)
O3 N1 C20 118.4(4)
C12 C1 C14 135.8(3)
C12 C1 C2 94.2(3)
C14 C1 C2 130.0(3)
C1 C2 C3 118.0(3)
C1 C2 C11 85.5(2)
C3 C2 C11 102.5(3)
C1 C2 H2A 115.4
C3 C2 H2A 115.4
C11 C2 H2A 115.4
C4 C3 C13 99.9(3)
C4 C3 C2 104.6(3)
C13 C3 C2 101.9(3)
C4 C3 H3A 116.0
C13 C3 H3A 116.0
C2 C3 H3A 116.0
C5 C4 C9 119.0(3)
C5 C4 C3 134.0(3)
C9 C4 C3 107.0(3)
C4 C5 C6 120.7(3)
C4 C5 O7 118.5(3)
C6 C5 O7 120.7(3)
C7 C6 C5 119.6(3)
C7 C6 H6A 120.2
C5 C6 H6A 120.2
C6 C7 C8 120.1(3)
C6 C7 H7A 120.0
C8 C7 H7A 120.0
C9 C8 C7 120.3(3)
C9 C8 O9 120.3(3)
C7 C8 O9 119.3(3)
C8 C9 C4 120.2(3)
C8 C9 C10 133.6(3)
C4 C9 C10 106.1(3)
C9 C10 C13 99.5(3)
C9 C10 C11 103.8(3)
C13 C10 C11 102.9(3)
C9 C10 H10A 116.1
C13 C10 H10A 116.1
C11 C10 H10A 116.1
C12 C11 C10 117.9(3)
C12 C11 C2 85.3(2)
C10 C11 C2 103.0(3)
C12 C11 H11A 115.4
C10 C11 H11A 115.4
C2 C11 H11A 115.4
C1 C12 C23 134.2(3)
C1 C12 C11 94.8(3)
C23 C12 C11 130.9(3)
C10 C13 C3 94.9(3)
C10 C13 H13A 112.8
C3 C13 H13A 112.8
C10 C13 H13B 112.8
C3 C13 H13B 112.8
H13A C13 H13B 110.2
O1 C14 C1 104.4(3)
O1 C14 C15 109.1(3)
C1 C14 C15 114.4(3)
O1 C14 H14A 109.6
C1 C14 H14A 109.6
C15 C14 H14A 109.6
C14 C15 H15A 109.5
C14 C15 H15B 109.5
H15A C15 H15B 109.5
C14 C15 H15C 109.5
H15A C15 H15C 109.5
H15B C15 H15C 109.5
O2 C16 O1 124.6(3)
O2 C16 C17 124.1(3)
O1 C16 C17 111.3(3)
C22 C17 C18 119.9(4)
C22 C17 C16 122.2(3)
C18 C17 C16 117.9(3)
C19 C18 C17 119.5(4)
C19 C18 H18A 120.2
C17 C18 H18A 120.2
C20 C19 C18 118.7(4)
C20 C19 H19A 120.6
C18 C19 H19A 120.6
C19 C20 C21 122.9(4)
C19 C20 N1 118.3(4)
C21 C20 N1 118.8(4)
C20 C21 C22 118.0(4)
C20 C21 H21A 121.0
C22 C21 H21A 121.0
C21 C22 C17 120.9(4)
C21 C22 H22A 119.6
C17 C22 H22A 119.6
O5 C23 O6 123.6(3)
O5 C23 C12 125.2(3)
O6 C23 C12 111.2(3)
O6 C24 C25 111.1(3)
O6 C24 H24A 109.4
C25 C24 H24A 109.4
O6 C24 H24B 109.4
C25 C24 H24B 109.4
H24A C24 H24B 108.0
C24 C25 H25A 109.5
C24 C25 H25B 109.5
H25A C25 H25B 109.5
C24 C25 H25C 109.5
H25A C25 H25C 109.5
H25B C25 H25C 109.5
O8 C26 O7 122.5(3)
O8 C26 C27 126.6(3)
O7 C26 C27 110.9(3)
C26 C27 H27A 109.5
C26 C27 H27B 109.5
H27A C27 H27B 109.5
C26 C27 H27C 109.5
H27A C27 H27C 109.5
H27B C27 H27C 109.5
O10 C28 O9 122.3(3)
O10 C28 C29 126.0(4)
O9 C28 C29 111.7(3)
C28 C29 H29A 109.5
C28 C29 H29B 109.5
H29A C29 H29B 109.5
C28 C29 H29C 109.5
H29A C29 H29C 109.5
H29B C29 H29C 109.5

loop_
_geom_bond_atom_site_label_1
_geom_bond_atom_site_label_2
_geom_bond_distance
O1 C16 1.335(4)
O1 C14 1.462(4)
O2 C16 1.212(4)
O3 N1 1.229(5)
O4 N1 1.226(5)
O5 C23 1.215(4)
O6 C23 1.341(4)
O6 C24 1.460(4)
O7 C26 1.368(4)
O7 C5 1.409(4)
O8 C26 1.193(4)
O9 C28 1.356(4)
O9 C8 1.406(4)
O10 C28 1.202(5)
N1 C20 1.478(5)
C1 C12 1.351(5)
C1 C14 1.501(5)
C1 C2 1.525(5)
C2 C3 1.554(5)
C2 C11 1.592(5)
C2 H2A 1.0000
C3 C4 1.507(5)
C3 C13 1.546(4)
C3 H3A 1.0000
C4 C5 1.378(5)
C4 C9 1.417(5)
C5 C6 1.395(5)
C6 C7 1.386(5)
C6 H6A 0.9500
C7 C8 1.392(5)
C7 H7A 0.9500
C8 C9 1.369(5)
C9 C10 1.515(5)
C10 C13 1.545(5)
C10 C11 1.550(5)
C10 H10A 1.0000
C11 C12 1.520(5)
C11 H11A 1.0000
C12 C23 1.458(5)
C13 H13A 0.9900
C13 H13B 0.9900
C14 C15 1.515(5)
C14 H14A 1.0000
C15 H15A 0.9800
C15 H15B 0.9800
C15 H15C 0.9800
C16 C17 1.496(5)
C17 C22 1.385(5)
C17 C18 1.392(5)
C18 C19 1.388(5)
C18 H18A 0.9500
C19 C20 1.372(6)
C19 H19A 0.9500
C20 C21 1.374(5)
C21 C22 1.378(5)
C21 H21A 0.9500
C22 H22A 0.9500
C24 C25 1.503(5)
C24 H24A 0.9900
C24 H24B 0.9900
C25 H25A 0.9800
C25 H25B 0.9800
C25 H25C 0.9800
C26 C27 1.492(5)
C27 H27A 0.9800
C27 H27B 0.9800
C27 H27C 0.9800
C28 C29 1.485(5)
C29 H29A 0.9800
C29 H29B 0.9800
C29 H29C 0.9800

loop_
_geom_hbond_atom_site_label_D
_geom_hbond_atom_site_label_H
_geom_hbond_atom_site_label_A
_geom_hbond_site_symmetry_A
_geom_hbond_distance_DH
_geom_hbond_distance_HA
_geom_hbond_distance_DA
_geom_hbond_angle_DHA
C13 H13B O5 1_545 0.99 2.38 3.189(4) 139
C15 H15C O5 2_647 0.98 2.58 3.513(4) 159
C25 H25A O4 1_666 0.98 2.58 3.345(6) 135

loop_
_cod_related_entry_id
_cod_related_entry_database
_cod_related_entry_code
1 ChemSpider 21179065
